data_2102019
loop_
_publ_author_name
'O'Leary, Brian'
'Spalding, Trevor R.'
'Ferguson, George'
'Glidewell, Christopher'

_publ_section_title
;
 Oligosiloxanediols as building blocks for supramolecular chemistry:
 hydrogen-bonded adducts with amines form supramolecular structures in
 zero, one and two dimensions
;
_journal_issue 2
_journal_name_full 'Acta Crystallographica Section B'
_journal_page_first 273
_journal_page_last 286
_journal_paper_doi 10.1107/S0108768199013051
_journal_volume 56
_journal_year 2000
_chemical_formula_moiety '4(C36 H32 O4 Si3), C4 H4 N2'
_chemical_formula_sum 'C148 H132 N2 O16 Si12'
_chemical_formula_weight 2531.64
_chemical_name_systematic
;
1,1,3,3,5,5-Hexaphenyltrisiloxane-1,5-diol--pyrazine (4/1)
;
_space_group_IT_number 2
_symmetry_cell_setting triclinic
_symmetry_space_group_name_Hall '-P 1'
_symmetry_space_group_name_H-M 'P -1'
_cell_angle_alpha 71.764(6)
_cell_angle_beta 88.862(6)
_cell_angle_gamma 62.544(7)
_cell_formula_units_Z 1
_cell_length_a 14.2354(10)
_cell_length_b 15.2960(14)
_cell_length_c 18.7470(14)
_cell_measurement_reflns_used 25
_cell_measurement_temperature 294.0(10)
_cell_measurement_theta_max 19.80
_cell_measurement_theta_min 9.30
_cell_volume 3402.7(6)
_computing_cell_refinement 'SET4 & CELDIM in CAD-4-PC Software (Enraf-Nonius, 1992)'
_computing_data_collection 'CAD-4-PC Software (Enraf-Nonius, 1992)'
_computing_data_reduction 'DATRD2 in NRCVAX96 (Gabe et al., 1989)'
_computing_molecular_graphics 'NRCVAX96, ORTEP (Johnson, 1976), PLATON (Spek, 1998)'
_computing_publication_material 'NRCVAX96, SHELXL97  and WordPerfect macro PREP8 (Ferguson, 1998)'
_computing_structure_refinement 'NRCVAX96 and SHELXL97 (Sheldrick, 1997b)'
_computing_structure_solution 'SHELXS97 (Sheldrick, 1997a)'
_diffrn_ambient_temperature 294.0(10)
_diffrn_measured_fraction_theta_full .998
_diffrn_measured_fraction_theta_max .998
_diffrn_measurement_device 'Enraf-Nonius CAD-4'
_diffrn_measurement_method \q/2\q
_diffrn_radiation_monochromator graphite
_diffrn_radiation_source 'X-ray tube'
_diffrn_radiation_type 'Mo K\a'
_diffrn_radiation_wavelength .71073
_diffrn_reflns_av_R_equivalents .000
_diffrn_reflns_av_sigmaI/netI .0308
_diffrn_reflns_limit_h_max 18
_diffrn_reflns_limit_h_min -16
_diffrn_reflns_limit_k_max 19
_diffrn_reflns_limit_k_min 0
_diffrn_reflns_limit_l_max 23
_diffrn_reflns_limit_l_min -22
_diffrn_reflns_number 14788
_diffrn_reflns_theta_full 26.92
_diffrn_reflns_theta_max 26.92
_diffrn_reflns_theta_min 2.13
_diffrn_standards_decay_% 'no decay, variation 1.1'
_diffrn_standards_interval_time 120
_diffrn_standards_number 3
_exptl_absorpt_coefficient_mu .178
_exptl_absorpt_correction_T_max 1.0000
_exptl_absorpt_correction_T_min 1.0000
_exptl_absorpt_correction_type none
_exptl_crystal_colour colourless
_exptl_crystal_density_diffrn 1.235
_exptl_crystal_density_method 'not measured'
_exptl_crystal_description block
_exptl_crystal_F_000 1330
_exptl_crystal_size_max .36
_exptl_crystal_size_mid .33
_exptl_crystal_size_min .29
_refine_diff_density_max .263
_refine_diff_density_min -.264
_refine_ls_extinction_coef .0225(9)
_refine_ls_extinction_method SHELXL
_refine_ls_goodness_of_fit_ref 1.077
_refine_ls_hydrogen_treatment constr
_refine_ls_matrix_type full
_refine_ls_number_parameters 807
_refine_ls_number_reflns 14788
_refine_ls_number_restraints 0
_refine_ls_restrained_S_all 1.077
_refine_ls_R_factor_all .0675
_refine_ls_R_factor_gt .0401
_refine_ls_shift/su_max .003
_refine_ls_shift/su_mean .000
_refine_ls_structure_factor_coef Fsqd
_refine_ls_weighting_details 'w=1/[\s^2^(Fo^2^)+(0.0698P)^2^+0.0963P] where P=(Fo^2^+2Fc^2^)/3'
_refine_ls_weighting_scheme calc
_refine_ls_wR_factor_ref .1203
_reflns_number_gt 10215
_reflns_number_total 14788
_reflns_threshold_expression >2\s(I)
_cod_data_source_file cf0008.cif
_cod_data_source_block sila1
_cod_original_cell_volume 3402.7(5)
_cod_database_code 2102019
_cod_database_fobs_code 2102019

loop_
_symmetry_equiv_pos_as_xyz
'x, y, z'
'-x, -y, -z'

loop_
_atom_site_label
_atom_site_fract_x
_atom_site_fract_y
_atom_site_fract_z
_atom_site_U_iso_or_equiv
_atom_site_adp_type
_atom_site_calc_flag
_atom_site_refinement_flags
_atom_site_occupancy
_atom_site_type_symbol
Si1A -.29021(4) .53513(3) .18928(3) .03773(12) Uani d . 1 Si
Si2A -.13743(4) .51451(4) .32153(3) .04133(12) Uani d . 1 Si
Si3A .09299(4) .35125(4) .29901(3) .03925(12) Uani d . 1 Si
Si1B -.07340(4) .15162(3) .21510(3) .03586(11) Uani d . 1 Si
Si2B .15574(4) .00347(3) .18326(3) .03728(11) Uani d . 1 Si
Si3B .30942(4) -.01307(3) .30607(3) .03684(11) Uani d . 1 Si
O1A -.20313(10) .46157(9) .14727(8) .0508(3) Uani d . 1 O
O2A -.23442(9) .54187(9) .25990(7) .0474(3) Uani d . 1 O
O3A -.02525(10) .44306(10) .29805(8) .0582(4) Uani d . 1 O
O4A .08677(10) .24898(9) .29516(8) .0509(3) Uani d . 1 O
O1B -.06255(10) .25705(9) .20295(7) .0471(3) Uani d . 1 O
O2B .04558(9) .06121(9) .21527(7) .0471(3) Uani d . 1 O
O3B .25270(9) .00910(9) .22272(6) .0434(3) Uani d . 1 O
O4B .22186(10) .03294(9) .35922(7) .0500(3) Uani d . 1 O
N1 -.07241(13) .50084(14) .05058(9) .0563(4) Uani d . 1 N
C1 .01144(17) .41275(17) .05138(12) .0587(5) Uani d . 1 C
C2 .08330(17) .41179(17) .00135(12) .0613(5) Uani d . 1 C
C11A -.37651(14) .47437(13) .22276(10) .0449(4) Uani d . 1 C
C12A -.41822(19) .4464(2) .17311(14) .0724(6) Uani d . 1 C
C13A -.4852(2) .4033(2) .19395(19) .0938(9) Uani d . 1 C
C14A -.5135(2) .38892(19) .2647(2) .0854(8) Uani d . 1 C
C15A -.4738(2) .41493(19) .31524(16) .0778(7) Uani d . 1 C
C16A -.40473(16) .45738(16) .29482(12) .0587(5) Uani d . 1 C
C21A -.37001(13) .67029(13) .11973(10) .0402(4) Uani d . 1 C
C22A -.36296(17) .69381(16) .04289(11) .0579(5) Uani d . 1 C
C23A -.4234(2) .79405(19) -.00820(13) .0749(7) Uani d . 1 C
C24A -.4926(2) .87212(17) .01618(15) .0744(7) Uani d . 1 C
C25A -.50178(19) .85193(17) .09120(16) .0746(7) Uani d . 1 C
C26A -.44072(16) .75179(15) .14270(12) .0596(5) Uani d . 1 C
C31A -.15287(14) .44000(15) .41592(11) .0489(4) Uani d . 1 C
C32A -.14016(18) .33945(17) .42920(13) .0633(5) Uani d . 1 C
C33A -.1555(2) .28331(19) .49781(15) .0754(7) Uani d . 1 C
C34A -.1838(2) .3251(2) .55428(14) .0799(7) Uani d . 1 C
C35A -.1959(2) .4225(2) .54290(13) .0784(7) Uani d . 1 C
C36A -.18118(17) .48019(17) .47472(11) .0613(5) Uani d . 1 C
C41A -.14497(15) .64019(14) .31843(11) .0501(4) Uani d . 1 C
C42A -.2221(2) .73561(16) .26823(14) .0699(6) Uani d . 1 C
C43A -.2283(3) .8292(2) .26712(18) .0922(9) Uani d . 1 C
C44A -.1594(3) .8296(2) .3151(2) .0937(9) Uani d . 1 C
C45A -.0825(2) .7373(3) .3656(2) .0997(10) Uani d . 1 C
C46A -.07521(19) .6433(2) .36637(17) .0805(7) Uani d . 1 C
C51A .18702(14) .30000(14) .38685(10) .0452(4) Uani d . 1 C
C52A .19497(19) .21731(18) .44886(12) .0667(6) Uani d . 1 C
C53A .2716(2) .1721(2) .51145(14) .0880(8) Uani d . 1 C
C54A .3416(2) .2094(3) .51427(16) .0954(9) Uani d . 1 C
C55A .3345(2) .2916(3) .45519(18) .0931(9) Uani d . 1 C
C56A .25877(18) .33666(19) .39094(13) .0667(6) Uani d . 1 C
C61A .14572(14) .40720(13) .21583(10) .0428(4) Uani d . 1 C
C62A .24038(15) .34197(15) .19480(11) .0534(5) Uani d . 1 C
C63A .28403(18) .38056(19) .13500(12) .0655(6) Uani d . 1 C
C64A .2350(2) .4853(2) .09420(13) .0707(6) Uani d . 1 C
C65A .1424(2) .55220(18) .11311(13) .0713(6) Uani d . 1 C
C66A .09807(17) .51370(15) .17336(12) .0568(5) Uani d . 1 C
C11B -.16849(14) .17588(14) .13594(10) .0431(4) Uani d . 1 C
C12B -.2055(3) .2623(2) .07157(14) .0976(10) Uani d . 1 C
C13B -.2701(3) .2735(3) .01125(17) .1393(17) Uani d . 1 C
C14B -.3012(3) .2022(3) .01472(15) .1030(11) Uani d . 1 C
C15B -.2649(2) .1144(2) .07748(16) .0856(8) Uani d . 1 C
C16B -.20009(19) .10159(18) .13850(14) .0691(6) Uani d . 1 C
C21B -.11381(14) .10753(13) .30860(10) .0413(4) Uani d . 1 C
C22B -.21299(17) .16967(17) .32513(12) .0622(6) Uani d . 1 C
C23B -.24637(19) .13990(19) .39395(13) .0705(6) Uani d . 1 C
C24B -.1821(2) .04757(19) .44788(12) .0705(6) Uani d . 1 C
C25B -.0848(2) -.0160(2) .43357(15) .1070(11) Uani d . 1 C
C26B -.0502(2) .01271(18) .36483(13) .0833(8) Uani d . 1 C
C31B .14038(15) .07032(13) .07919(10) .0447(4) Uani d . 1 C
C32B .05654(19) .08463(19) .03146(12) .0653(6) Uani d . 1 C
C33B .0422(2) .1334(2) -.04631(13) .0794(7) Uani d . 1 C
C34B .1125(2) .16736(19) -.07809(12) .0758(7) Uani d . 1 C
C35B .1952(2) .15487(18) -.03319(13) .0702(6) Uani d . 1 C
C36B .20868(17) .10732(16) .04497(11) .0572(5) Uani d . 1 C
C41B .18565(14) -.13460(13) .20550(9) .0424(4) Uani d . 1 C
C42B .11069(17) -.16837(15) .22626(11) .0537(5) Uani d . 1 C
C43B .1345(2) -.27125(18) .23927(13) .0685(6) Uani d . 1 C
C44B .2334(2) -.34217(17) .23230(14) .0737(7) Uani d . 1 C
C45B .3098(2) -.31232(18) .21287(18) .0926(9) Uani d . 1 C
C46B .28572(18) -.20889(17) .19972(16) .0763(7) Uani d . 1 C
C51B .40153(13) .04417(12) .29025(10) .0416(4) Uani d . 1 C
C52B .43255(17) .06786(16) .34878(12) .0599(5) Uani d . 1 C
C53B .5081(2) .1019(2) .34176(16) .0785(7) Uani d . 1 C
C54B .55305(19) .11414(18) .27655(17) .0763(7) Uani d . 1 C
C55B .52334(18) .09292(18) .21826(14) .0689(6) Uani d . 1 C
C56B .44805(16) .05826(15) .22482(11) .0535(5) Uani d . 1 C
C61B .39011(14) -.15617(13) .35743(9) .0406(4) Uani d . 1 C
C62B .35785(17) -.21069(15) .41777(12) .0612(5) Uani d . 1 C
C63B .4203(2) -.31738(17) .45463(14) .0745(7) Uani d . 1 C
C64B .51559(18) -.37158(16) .43196(14) .0677(6) Uani d . 1 C
C65B .55036(18) -.32093(16) .37351(13) .0666(6) Uani d . 1 C
C66B .48829(16) -.21326(15) .33675(11) .0537(5) Uani d . 1 C
H1A -.1720 .4922 .1230 .076 Uiso calc R 1 H
H4A .0391 .2676 .2612 .076 Uiso calc R 1 H
H1B -.1220 .3088 .1893 .071 Uiso calc R 1 H
H4B .1851 .0965 .3387 .075 Uiso calc R 1 H
H1 .0221 .3496 .0868 .070 Uiso calc R 1 H
H2 .1413 .3480 .0039 .074 Uiso calc R 1 H
H12A -.4006 .4569 .1242 .087 Uiso calc R 1 H
H13A -.5110 .3840 .1596 .113 Uiso calc R 1 H
H14A -.5600 .3613 .2784 .102 Uiso calc R 1 H
H15A -.4927 .4044 .3638 .093 Uiso calc R 1 H
H16A -.3775 .4744 .3301 .070 Uiso calc R 1 H
H22A -.3165 .6409 .0253 .069 Uiso calc R 1 H
H23A -.4167 .8082 -.0595 .090 Uiso calc R 1 H
H24A -.5338 .9394 -.0185 .089 Uiso calc R 1 H
H25A -.5491 .9054 .1079 .090 Uiso calc R 1 H
H26A -.4473 .7390 .1939 .072 Uiso calc R 1 H
H32A -.1211 .3100 .3912 .076 Uiso calc R 1 H
H33A -.1464 .2166 .5055 .090 Uiso calc R 1 H
H34A -.1948 .2874 .6002 .096 Uiso calc R 1 H
H35A -.2144 .4505 .5817 .094 Uiso calc R 1 H
H36A -.1903 .5466 .4681 .074 Uiso calc R 1 H
H42A -.2704 .7368 .2348 .084 Uiso calc R 1 H
H43A -.2805 .8923 .2329 .111 Uiso calc R 1 H
H44A -.1642 .8928 .3139 .112 Uiso calc R 1 H
H45A -.0354 .7374 .3992 .120 Uiso calc R 1 H
H46A -.0218 .5807 .4002 .097 Uiso calc R 1 H
H52A .1473 .1916 .4482 .080 Uiso calc R 1 H
H53A .2757 .1160 .5520 .106 Uiso calc R 1 H
H54A .3937 .1785 .5564 .114 Uiso calc R 1 H
H55A .3808 .3183 .4576 .112 Uiso calc R 1 H
H56A .2563 .3919 .3504 .080 Uiso calc R 1 H
H62A .2748 .2704 .2220 .064 Uiso calc R 1 H
H63A .3471 .3352 .1223 .079 Uiso calc R 1 H
H64A .2644 .5112 .0535 .085 Uiso calc R 1 H
H65A .1093 .6236 .0855 .086 Uiso calc R 1 H
H66A .0352 .5599 .1857 .068 Uiso calc R 1 H
H12B -.1872 .3143 .0681 .117 Uiso calc R 1 H
H13B -.2922 .3320 -.0326 .167 Uiso calc R 1 H
H14B -.3470 .2126 -.0253 .124 Uiso calc R 1 H
H15B -.2836 .0629 .0796 .103 Uiso calc R 1 H
H16B -.1775 .0423 .1818 .083 Uiso calc R 1 H
H22B -.2587 .2338 .2885 .075 Uiso calc R 1 H
H23B -.3134 .1838 .4030 .085 Uiso calc R 1 H
H24B -.2040 .0275 .4945 .085 Uiso calc R 1 H
H25B -.0406 -.0802 .4707 .128 Uiso calc R 1 H
H26B .0167 -.0324 .3564 .100 Uiso calc R 1 H
H32B .0093 .0608 .0524 .078 Uiso calc R 1 H
H33B -.0148 .1432 -.0770 .095 Uiso calc R 1 H
H34B .1037 .1990 -.1304 .091 Uiso calc R 1 H
H35B .2424 .1782 -.0549 .084 Uiso calc R 1 H
H36B .2647 .1001 .0751 .069 Uiso calc R 1 H
H42B .0428 -.1209 .2316 .064 Uiso calc R 1 H
H43B .0827 -.2918 .2528 .082 Uiso calc R 1 H
H44B .2490 -.4110 .2408 .088 Uiso calc R 1 H
H45B .3777 -.3608 .2084 .111 Uiso calc R 1 H
H46B .3384 -.1893 .1867 .092 Uiso calc R 1 H
H52B .4020 .0606 .3931 .072 Uiso calc R 1 H
H53B .5285 .1166 .3816 .094 Uiso calc R 1 H
H54B .6039 .1370 .2722 .092 Uiso calc R 1 H
H55B .5536 .1016 .1739 .083 Uiso calc R 1 H
H56B .4283 .0442 .1845 .064 Uiso calc R 1 H
H62B .2931 -.1748 .4337 .073 Uiso calc R 1 H
H63B .3973 -.3524 .4950 .089 Uiso calc R 1 H
H64B .5568 -.4435 .4567 .081 Uiso calc R 1 H
H65B .6152 -.3579 .3581 .080 Uiso calc R 1 H
H66B .5131 -.1788 .2974 .064 Uiso calc R 1 H

loop_
_atom_site_aniso_label
_atom_site_aniso_U_11
_atom_site_aniso_U_22
_atom_site_aniso_U_33
_atom_site_aniso_U_12
_atom_site_aniso_U_13
_atom_site_aniso_U_23
Si1A .0343(2) .0294(2) .0421(3) -.01229(19) .00732(19) -.00781(19)
Si2A .0321(2) .0342(2) .0501(3) -.01130(19) .0040(2) -.0120(2)
Si3A .0322(2) .0333(2) .0501(3) -.01246(19) .00212(19) -.0163(2)
Si1B .0342(2) .0296(2) .0413(2) -.01478(19) .00224(18) -.00971(18)
Si2B .0366(2) .0321(2) .0378(2) -.01360(19) .00205(18) -.00969(18)
Si3B .0371(2) .0307(2) .0375(2) -.01358(19) .00303(18) -.00918(18)
O1A .0522(8) .0329(6) .0609(8) -.0174(6) .0221(6) -.0135(6)
O2A .0411(7) .0429(7) .0500(7) -.0167(6) -.0003(5) -.0104(6)
O3A .0378(7) .0474(8) .0787(10) -.0108(6) .0120(6) -.0235(7)
O4A .0475(7) .0358(6) .0654(9) -.0178(6) -.0102(6) -.0144(6)
O1B .0445(7) .0332(6) .0593(8) -.0185(5) -.0068(6) -.0096(6)
O2B .0393(6) .0391(6) .0517(7) -.0112(5) .0059(5) -.0133(5)
O3B .0432(7) .0444(7) .0410(6) -.0217(6) .0013(5) -.0114(5)
O4B .0530(8) .0388(7) .0470(7) -.0143(6) .0126(6) -.0131(6)
N1 .0517(10) .0639(11) .0544(10) -.0295(9) .0172(8) -.0192(8)
C1 .0580(12) .0554(12) .0560(12) -.0287(10) .0123(10) -.0085(9)
C2 .0544(12) .0536(12) .0685(14) -.0207(10) .0179(10) -.0203(10)
C11A .0391(9) .0345(9) .0549(11) -.0168(8) .0062(8) -.0088(8)
C12A .0747(15) .0818(16) .0751(15) -.0502(14) .0083(12) -.0245(13)
C13A .093(2) .105(2) .118(2) -.0729(19) .0130(18) -.0402(19)
C14A .0599(15) .0601(15) .135(3) -.0382(12) .0172(16) -.0165(16)
C15A .0689(15) .0665(15) .0890(18) -.0368(13) .0329(13) -.0098(13)
C16A .0572(12) .0545(12) .0627(13) -.0299(10) .0186(10) -.0138(10)
C21A .0386(9) .0336(8) .0448(9) -.0169(7) .0029(7) -.0093(7)
C22A .0577(12) .0540(12) .0475(11) -.0208(10) .0056(9) -.0085(9)
C23A .0838(17) .0657(15) .0525(13) -.0346(14) -.0080(11) .0073(11)
C24A .0752(16) .0389(11) .0847(17) -.0262(11) -.0271(13) .0098(11)
C25A .0696(15) .0378(11) .0955(19) -.0086(10) -.0104(13) -.0223(12)
C26A .0582(12) .0418(10) .0586(12) -.0083(9) .0014(10) -.0162(9)
C31A .0387(9) .0452(10) .0517(11) -.0160(8) -.0017(8) -.0087(8)
C32A .0644(13) .0549(12) .0691(14) -.0306(11) .0101(11) -.0164(11)
C33A .0785(16) .0587(14) .0827(17) -.0407(13) -.0002(13) -.0033(12)
C34A .0883(18) .0906(19) .0528(13) -.0528(16) -.0031(12) .0020(13)
C35A .0922(18) .0918(19) .0480(13) -.0463(16) .0047(12) -.0159(12)
C36A .0654(13) .0569(12) .0512(12) -.0243(11) .0002(10) -.0129(10)
C41A .0434(10) .0439(10) .0659(12) -.0218(8) .0159(9) -.0218(9)
C42A .0783(16) .0424(11) .0789(15) -.0245(11) .0043(12) -.0148(11)
C43A .114(2) .0453(13) .104(2) -.0328(15) .0200(18) -.0185(13)
C44A .110(2) .0693(18) .138(3) -.0589(18) .052(2) -.0576(19)
C45A .0852(19) .099(2) .158(3) -.0592(19) .023(2) -.074(2)
C46A .0566(14) .0658(15) .124(2) -.0269(12) -.0001(14) -.0421(15)
C51A .0427(10) .0479(10) .0473(10) -.0187(8) .0059(8) -.0238(8)
C52A .0769(15) .0723(15) .0522(12) -.0391(13) .0043(11) -.0175(11)
C53A .108(2) .0908(19) .0518(14) -.0416(17) -.0107(13) -.0153(13)
C54A .090(2) .110(2) .0689(17) -.0287(18) -.0239(15) -.0365(17)
C55A .0821(19) .124(3) .097(2) -.0584(19) -.0083(16) -.051(2)
C56A .0689(14) .0775(15) .0683(14) -.0444(13) .0002(11) -.0280(12)
C61A .0404(9) .0385(9) .0471(10) -.0165(8) -.0012(7) -.0151(8)
C62A .0491(11) .0467(11) .0512(11) -.0151(9) .0051(9) -.0125(9)
C63A .0573(13) .0741(15) .0586(13) -.0269(12) .0128(10) -.0220(11)
C64A .0848(17) .0811(17) .0573(13) -.0528(15) .0158(12) -.0173(12)
C65A .0905(18) .0493(12) .0698(15) -.0382(13) .0017(13) -.0071(11)
C66A .0586(12) .0395(10) .0666(13) -.0200(9) .0058(10) -.0163(9)
C11B .0428(9) .0456(10) .0451(10) -.0244(8) .0042(7) -.0153(8)
C12B .145(3) .0882(18) .0668(15) -.086(2) -.0401(16) .0164(13)
C13B .213(4) .138(3) .0772(19) -.134(3) -.069(2) .0331(18)
C14B .134(3) .139(3) .0635(16) -.100(2) -.0204(16) -.0136(17)
C15B .100(2) .099(2) .0944(19) -.0744(18) -.0001(15) -.0348(16)
C16B .0727(15) .0646(14) .0756(15) -.0447(12) -.0091(12) -.0113(11)
C21B .0441(9) .0367(9) .0424(9) -.0199(8) .0039(7) -.0117(7)
C22B .0521(12) .0526(12) .0554(12) -.0126(10) .0100(9) -.0053(9)
C23B .0631(14) .0714(15) .0655(14) -.0251(12) .0261(11) -.0212(12)
C24B .0877(17) .0691(15) .0515(12) -.0402(14) .0241(12) -.0133(11)
C25B .104(2) .0721(17) .0677(16) -.0063(16) .0244(16) .0157(13)
C26B .0698(15) .0587(14) .0617(14) .0011(12) .0199(12) .0035(11)
C31B .0499(10) .0369(9) .0405(9) -.0170(8) .0028(8) -.0104(7)
C32B .0725(14) .0814(16) .0478(11) -.0436(13) .0031(10) -.0185(11)
C33B .0908(18) .0956(19) .0463(12) -.0422(16) -.0054(12) -.0206(12)
C34B .1003(19) .0684(15) .0410(11) -.0321(14) .0078(12) -.0096(10)
C35B .0861(17) .0628(14) .0553(13) -.0378(13) .0179(12) -.0093(11)
C36B .0619(13) .0525(11) .0516(11) -.0286(10) .0046(9) -.0087(9)
C41B .0455(10) .0355(9) .0401(9) -.0157(8) -.0001(7) -.0104(7)
C42B .0558(11) .0448(10) .0583(12) -.0243(9) .0063(9) -.0145(9)
C43B .0884(17) .0576(13) .0679(14) -.0467(13) .0029(12) -.0127(11)
C44B .0979(19) .0391(11) .0750(15) -.0273(13) -.0045(13) -.0156(10)
C45B .0779(18) .0434(13) .141(3) -.0120(12) .0135(17) -.0388(15)
C46B .0557(13) .0474(12) .121(2) -.0188(11) .0170(13) -.0319(13)
C51B .0410(9) .0292(8) .0475(10) -.0133(7) -.0007(7) -.0094(7)
C52B .0617(13) .0610(13) .0621(13) -.0309(11) .0014(10) -.0247(10)
C53B .0789(17) .0796(17) .0955(19) -.0478(14) -.0044(14) -.0367(15)
C54B .0614(14) .0613(14) .112(2) -.0395(12) .0015(14) -.0201(14)
C55B .0619(14) .0626(14) .0776(15) -.0355(12) .0133(11) -.0095(12)
C56B .0534(11) .0510(11) .0560(11) -.0280(10) .0057(9) -.0133(9)
C61B .0417(9) .0338(8) .0419(9) -.0157(7) .0002(7) -.0110(7)
C62B .0542(12) .0437(11) .0710(14) -.0198(9) .0155(10) -.0073(10)
C63B .0732(15) .0464(12) .0811(16) -.0284(12) .0092(13) .0066(11)
C64B .0629(14) .0335(10) .0843(16) -.0142(10) -.0101(12) -.0051(10)
C65B .0545(12) .0422(11) .0813(15) -.0067(10) .0071(11) -.0198(11)
C66B .0534(11) .0427(10) .0518(11) -.0148(9) .0102(9) -.0129(9)

loop_
_atom_type_symbol
_atom_type_description
_atom_type_scat_dispersion_real
_atom_type_scat_dispersion_imag
_atom_type_scat_source
C C .0033 .0016 'International Tables Vol C Tables 4.2.6.8 and 6.1.1.4'
H H .0000 .0000 'International Tables Vol C Tables 4.2.6.8 and 6.1.1.4'
N N .0061 .0033 'International Tables Vol C Tables 4.2.6.8 and 6.1.1.4'
O O .0106 .0060 'International Tables Vol C Tables 4.2.6.8 and 6.1.1.4'
Si Si .0817 .0704 'International Tables Vol C Tables 4.2.6.8 and 6.1.1.4'

loop_
_geom_angle_atom_site_label_1
_geom_angle_atom_site_label_2
_geom_angle_atom_site_label_3
_geom_angle_site_symmetry_3
_geom_angle
_geom_angle_publ_flag
O2A Si1A O1A . 112.36(7) no
O2A Si1A C11A . 110.14(8) no
O1A Si1A C11A . 105.84(8) no
O2A Si1A C21A . 108.42(7) no
O1A Si1A C21A . 109.26(7) no
C11A Si1A C21A . 110.82(8) no
O3A Si2A O2A . 108.61(7) no
O3A Si2A C31A . 109.60(8) no
O2A Si2A C31A . 108.07(8) no
O3A Si2A C41A . 109.97(8) no
O2A Si2A C41A . 107.80(8) no
C31A Si2A C41A . 112.68(9) no
O3A Si3A O4A . 110.21(7) no
O3A Si3A C51A . 114.40(8) no
O4A Si3A C51A . 104.14(8) no
O3A Si3A C61A . 106.48(8) no
O4A Si3A C61A . 111.81(8) no
C51A Si3A C61A . 109.93(8) no
O2B Si1B O1B . 105.69(7) no
O2B Si1B C21B . 107.39(7) no
O1B Si1B C21B . 111.50(7) no
O2B Si1B C11B . 110.77(7) no
O1B Si1B C11B . 109.76(7) no
C21B Si1B C11B . 111.55(8) no
O2B Si2B O3B . 110.70(7) no
O2B Si2B C41B . 106.89(8) no
O3B Si2B C41B . 110.81(7) no
O2B Si2B C31B . 110.26(7) no
O3B Si2B C31B . 107.04(8) no
C41B Si2B C31B . 111.19(8) no
O4B Si3B O3B . 111.82(7) no
O4B Si3B C61B . 106.50(7) no
O3B Si3B C61B . 110.42(7) no
O4B Si3B C51B . 112.47(8) no
O3B Si3B C51B . 107.51(7) no
C61B Si3B C51B . 108.07(8) no
Si1A O2A Si2A . 157.10(10) y
Si2A O3A Si3A . 164.00(10) y
Si2B O2B Si1B . 157.90(10) y
Si2B O3B Si3B . 141.20(10) y
C1 N1 C2 2_565 116.3(2) y
N1 C1 C2 . 121.9(2) y
N1 C2 C1 2_565 121.9(2) y
C16A C11A C12A . 117.16(19) no
C16A C11A Si1A . 123.74(15) no
C12A C11A Si1A . 119.08(15) no
C13A C12A C11A . 121.9(2) no
C14A C13A C12A . 120.0(3) no
C15A C14A C13A . 119.9(2) no
C14A C15A C16A . 120.4(2) no
C11A C16A C15A . 120.6(2) no
C26A C21A C22A . 116.87(17) no
C26A C21A Si1A . 121.14(14) no
C22A C21A Si1A . 121.98(14) no
C23A C22A C21A . 121.4(2) no
C24A C23A C22A . 120.2(2) no
C23A C24A C25A . 120.0(2) no
C24A C25A C26A . 120.0(2) no
C25A C26A C21A . 121.5(2) no
C36A C31A C32A . 117.09(19) no
C36A C31A Si2A . 123.36(16) no
C32A C31A Si2A . 119.50(16) no
C33A C32A C31A . 121.1(2) no
C34A C33A C32A . 120.4(2) no
C33A C34A C35A . 119.5(2) no
C34A C35A C36A . 121.1(2) no
C35A C36A C31A . 120.7(2) no
C46A C41A C42A . 116.8(2) no
C46A C41A Si2A . 121.74(16) no
C42A C41A Si2A . 121.43(16) no
C43A C42A C41A . 121.1(2) no
C44A C43A C42A . 120.6(3) no
C43A C44A C45A . 120.1(2) no
C44A C45A C46A . 119.5(3) no
C41A C46A C45A . 121.9(3) no
C52A C51A C56A . 117.07(19) no
C52A C51A Si3A . 121.34(15) no
C56A C51A Si3A . 121.37(16) no
C53A C52A C51A . 121.7(2) no
C54A C53A C52A . 120.2(3) no
C55A C54A C53A . 119.5(2) no
C54A C55A C56A . 120.9(3) no
C51A C56A C55A . 120.6(2) no
C66A C61A C62A . 116.55(18) no
C66A C61A Si3A . 123.47(15) no
C62A C61A Si3A . 119.93(13) no
C63A C62A C61A . 121.87(19) no
C64A C63A C62A . 120.1(2) no
C63A C64A C65A . 120.0(2) no
C64A C65A C66A . 120.1(2) no
C65A C66A C61A . 121.3(2) no
C12B C11B C16B . 116.96(19) no
C12B C11B Si1B . 122.83(15) no
C16B C11B Si1B . 120.10(15) no
C11B C12B C13B . 121.0(2) no
C14B C13B C12B . 121.5(3) no
C13B C14B C15B . 119.3(2) no
C14B C15B C16B . 120.0(2) no
C11B C16B C15B . 121.2(2) no
C26B C21B C22B . 116.05(17) no
C26B C21B Si1B . 123.43(15) no
C22B C21B Si1B . 120.51(14) no
C23B C22B C21B . 122.44(19) no
C24B C23B C22B . 120.1(2) no
C23B C24B C25B . 119.3(2) no
C24B C25B C26B . 121.3(2) no
C21B C26B C25B . 120.8(2) no
C36B C31B C32B . 116.95(17) no
C36B C31B Si2B . 123.66(15) no
C32B C31B Si2B . 119.39(15) no
C33B C32B C31B . 121.5(2) no
C34B C33B C32B . 119.8(2) no
C35B C34B C33B . 120.3(2) no
C34B C35B C36B . 119.9(2) no
C35B C36B C31B . 121.5(2) no
C46B C41B C42B . 116.77(18) no
C46B C41B Si2B . 120.08(15) no
C42B C41B Si2B . 123.13(14) no
C43B C42B C41B . 121.5(2) no
C44B C43B C42B . 120.3(2) no
C43B C44B C45B . 120.0(2) no
C44B C45B C46B . 119.7(2) no
C41B C46B C45B . 121.7(2) no
C56B C51B C52B . 117.13(18) no
C56B C51B Si3B . 123.60(14) no
C52B C51B Si3B . 119.10(15) no
C53B C52B C51B . 120.9(2) no
C54B C53B C52B . 120.3(2) no
C55B C54B C53B . 120.0(2) no
C54B C55B C56B . 120.1(2) no
C51B C56B C55B . 121.5(2) no
C62B C61B C66B . 117.06(16) no
C62B C61B Si3B . 122.90(14) no
C66B C61B Si3B . 120.03(14) no
C63B C62B C61B . 121.2(2) no
C64B C63B C62B . 120.3(2) no
C65B C64B C63B . 120.32(19) no
C64B C65B C66B . 119.6(2) no
C61B C66B C65B . 121.55(19) no

loop_
_geom_bond_atom_site_label_1
_geom_bond_atom_site_label_2
_geom_bond_site_symmetry_2
_geom_bond_distance
_geom_bond_publ_flag
Si1A O2A . 1.611(2) y
Si1A O1A . 1.629(2) y
Si1A C11A . 1.8504(18) no
Si1A C21A . 1.8630(17) no
Si2A O3A . 1.613(2) y
Si2A O2A . 1.626(2) y
Si2A C31A . 1.853(2) no
Si2A C41A . 1.8576(19) no
Si3A O3A . 1.616(2) y
Si3A O4A . 1.631(2) y
Si3A C51A . 1.8519(18) no
Si3A C61A . 1.8542(19) no
Si1B O2B . 1.618(2) y
Si1B O1B . 1.635(2) y
Si1B C21B . 1.8536(18) no
Si1B C11B . 1.8559(18) no
Si2B O2B . 1.618(2) y
Si2B O3B . 1.628(2) y
Si2B C41B . 1.8553(18) no
Si2B C31B . 1.8607(18) no
Si3B O4B . 1.619(2) y
Si3B O3B . 1.635(2) y
Si3B C61B . 1.8558(17) no
Si3B C51B . 1.8587(18) no
N1 C1 . 1.321(3) y
N1 C2 2_565 1.326(3) y
C1 C2 . 1.372(3) y
C11A C16A . 1.382(3) no
C11A C12A . 1.381(3) no
C12A C13A . 1.378(3) no
C13A C14A . 1.360(4) no
C14A C15A . 1.356(4) no
C15A C16A . 1.398(3) no
C21A C26A . 1.384(3) no
C21A C22A . 1.385(3) no
C22A C23A . 1.381(3) no
C23A C24A . 1.358(4) no
C24A C25A . 1.359(3) no
C25A C26A . 1.383(3) no
C31A C36A . 1.390(3) no
C31A C32A . 1.402(3) no
C32A C33A . 1.382(3) no
C33A C34A . 1.364(4) no
C34A C35A . 1.364(4) no
C35A C36A . 1.383(3) no
C41A C46A . 1.379(3) no
C41A C42A . 1.387(3) no
C42A C43A . 1.387(3) no
C43A C44A . 1.347(4) no
C44A C45A . 1.366(4) no
C45A C46A . 1.387(4) no
C51A C52A . 1.385(3) no
C51A C56A . 1.386(3) no
C52A C53A . 1.375(3) no
C53A C54A . 1.366(4) no
C54A C55A . 1.355(4) no
C55A C56A . 1.391(3) no
C61A C66A . 1.392(2) no
C61A C62A . 1.397(2) no
C62A C63A . 1.374(3) no
C63A C64A . 1.364(3) no
C64A C65A . 1.369(3) no
C65A C66A . 1.386(3) no
C11B C12B . 1.366(3) no
C11B C16B . 1.390(3) no
C12B C13B . 1.388(3) no
C13B C14B . 1.337(4) no
C14B C15B . 1.361(4) no
C15B C16B . 1.391(3) no
C21B C26B . 1.380(3) no
C21B C22B . 1.386(3) no
C22B C23B . 1.380(3) no
C23B C24B . 1.344(3) no
C24B C25B . 1.357(3) no
C25B C26B . 1.384(3) no
C31B C36B . 1.390(3) no
C31B C32B . 1.397(3) no
C32B C33B . 1.384(3) no
C33B C34B . 1.374(4) no
C34B C35B . 1.364(3) no
C35B C36B . 1.389(3) no
C41B C46B . 1.382(3) no
C41B C42B . 1.387(3) no
C42B C43B . 1.386(3) no
C43B C44B . 1.359(3) no
C44B C45B . 1.365(4) no
C45B C46B . 1.393(3) no
C51B C56B . 1.387(3) no
C51B C52B . 1.395(3) no
C52B C53B . 1.384(3) no
C53B C54B . 1.369(4) no
C54B C55B . 1.358(3) no
C55B C56B . 1.387(3) no
C61B C62B . 1.389(3) no
C61B C66B . 1.390(2) no
C62B C63B . 1.383(3) no
C63B C64B . 1.367(3) no
C64B C65B . 1.359(3) no
C65B C66B . 1.393(3) no

loop_
_geom_hbond_atom_site_label_D
_geom_hbond_atom_site_label_H
_geom_hbond_atom_site_label_A
_geom_hbond_distance_DH
_geom_hbond_distance_HA
_geom_hbond_distance_DA
_geom_hbond_angle_DHA
_geom_hbond_publ_flag
O1A H1A N1 .82 1.96 2.706(2) 150 yes
O1B H1B O1A .82 1.95 2.673(2) 146 yes
O4A H4A O1B .82 1.92 2.700(2) 157 yes
O4B H4B O4A .82 1.98 2.794(2) 174 yes

loop_
_geom_torsion_atom_site_label_1
_geom_torsion_atom_site_label_2
_geom_torsion_atom_site_label_3
_geom_torsion_atom_site_label_4
_geom_torsion
_geom_torsion_publ_flag
O1A Si1A O2A Si2A -5.7(2) y
C11A Si1A O2A Si2A 112.0(2) no
C21A Si1A O2A Si2A -126.6(2) no
O3A Si2A O2A Si1A 8.9(2) y
C31A Si2A O2A Si1A -110.0(2) no
C41A Si2A O2A Si1A 128.0(2) no
O2A Si2A O3A Si3A -129.5(4) y
C31A Si2A O3A Si3A -11.7(4) no
C41A Si2A O3A Si3A 112.7(4) no
O4A Si3A O3A Si2A 78.0(4) y
C51A Si3A O3A Si2A -39.0(4) no
C61A Si3A O3A Si2A -160.6(4) no
O3B Si2B O2B Si1B 105.7(2) y
C41B Si2B O2B Si1B -133.6(2) no
C31B Si2B O2B Si1B -12.6(3) no
O1B Si1B O2B Si2B -60.6(3) y
C21B Si1B O2B Si2B -179.7(2) no
C11B Si1B O2B Si2B 58.3(3) no
O2B Si2B O3B Si3B 49.6(2) y
C41B Si2B O3B Si3B -68.80(14) no
C31B Si2B O3B Si3B 169.81(12) no
O4B Si3B O3B Si2B -44.7(2) y
C61B Si3B O3B Si2B 73.71(14) no
C51B Si3B O3B Si2B -168.61(12) no
O2A Si1A C11A C16A 11.88(18) no
O1A Si1A C11A C16A 133.57(16) no
C21A Si1A C11A C16A -108.09(17) no
O2A Si1A C11A C12A -169.91(16) no
O1A Si1A C11A C12A -48.22(18) no
C21A Si1A C11A C12A 70.12(18) no
C16A C11A C12A C13A .0(3) no
Si1A C11A C12A C13A -178.3(2) no
C11A C12A C13A C14A 1.2(4) no
C12A C13A C14A C15A -1.5(4) no
C13A C14A C15A C16A .6(4) no
C12A C11A C16A C15A -.9(3) no
Si1A C11A C16A C15A 177.39(16) no
C14A C15A C16A C11A .6(4) no
O2A Si1A C21A C26A -49.21(17) no
O1A Si1A C21A C26A -171.98(16) no
C11A Si1A C21A C26A 71.77(18) no
O2A Si1A C21A C22A 131.84(16) no
O1A Si1A C21A C22A 9.08(18) no
C11A Si1A C21A C22A -107.17(17) no
C26A C21A C22A C23A .3(3) no
Si1A C21A C22A C23A 179.28(18) no
C21A C22A C23A C24A -.8(4) no
C22A C23A C24A C25A .7(4) no
C23A C24A C25A C26A -.1(4) no
C24A C25A C26A C21A -.3(4) no
C22A C21A C26A C25A .3(3) no
Si1A C21A C26A C25A -178.73(18) no
O3A Si2A C31A C36A 130.85(17) no
O2A Si2A C31A C36A -110.95(17) no
C41A Si2A C31A C36A 8.0(2) no
O3A Si2A C31A C32A -51.93(18) no
O2A Si2A C31A C32A 66.27(17) no
C41A Si2A C31A C32A -174.73(15) no
C36A C31A C32A C33A .1(3) no
Si2A C31A C32A C33A -177.27(17) no
C31A C32A C33A C34A .2(4) no
C32A C33A C34A C35A -.7(4) no
C33A C34A C35A C36A .8(4) no
C34A C35A C36A C31A -.4(4) no
C32A C31A C36A C35A -.1(3) no
Si2A C31A C36A C35A 177.23(17) no
O3A Si2A C41A C46A -64.0(2) no
O2A Si2A C41A C46A 177.71(18) no
C31A Si2A C41A C46A 58.5(2) no
O3A Si2A C41A C42A 116.72(18) no
O2A Si2A C41A C42A -1.53(19) no
C31A Si2A C41A C42A -120.69(18) no
C46A C41A C42A C43A -.3(4) no
Si2A C41A C42A C43A 178.9(2) no
C41A C42A C43A C44A -.2(4) no
C42A C43A C44A C45A .0(5) no
C43A C44A C45A C46A .7(5) no
C42A C41A C46A C45A 1.0(4) no
Si2A C41A C46A C45A -178.2(2) no
C44A C45A C46A C41A -1.2(4) no
O3A Si3A C51A C52A 89.11(18) no
O4A Si3A C51A C52A -31.25(19) no
C61A Si3A C51A C52A -151.17(17) no
O3A Si3A C51A C56A -96.52(17) no
O4A Si3A C51A C56A 143.12(17) no
C61A Si3A C51A C56A 23.20(19) no
C56A C51A C52A C53A -1.0(3) no
Si3A C51A C52A C53A 173.62(19) no
C51A C52A C53A C54A .9(4) no
C52A C53A C54A C55A .5(5) no
C53A C54A C55A C56A -1.7(5) no
C52A C51A C56A C55A -.3(3) no
Si3A C51A C56A C55A -174.90(19) no
C54A C55A C56A C51A 1.7(4) no
O3A Si3A C61A C66A 12.06(18) no
O4A Si3A C61A C66A 132.48(16) no
C51A Si3A C61A C66A -112.37(16) no
O3A Si3A C61A C62A -170.53(14) no
O4A Si3A C61A C62A -50.11(16) no
C51A Si3A C61A C62A 65.03(16) no
C66A C61A C62A C63A -.4(3) no
Si3A C61A C62A C63A -177.99(17) no
C61A C62A C63A C64A .0(3) no
C62A C63A C64A C65A .4(4) no
C63A C64A C65A C66A -.4(4) no
C64A C65A C66A C61A .0(3) no
C62A C61A C66A C65A .4(3) no
Si3A C61A C66A C65A 177.89(17) no
O2B Si1B C11B C12B -105.0(2) no
O1B Si1B C11B C12B 11.4(2) no
C21B Si1B C11B C12B 135.5(2) no
O2B Si1B C11B C16B 71.12(18) no
O1B Si1B C11B C16B -172.54(17) no
C21B Si1B C11B C16B -48.45(19) no
C16B C11B C12B C13B -1.2(5) no
Si1B C11B C12B C13B 175.0(3) no
C11B C12B C13B C14B 2.1(6) no
C12B C13B C14B C15B -2.9(7) no
C13B C14B C15B C16B 2.8(5) no
C12B C11B C16B C15B 1.1(4) no
Si1B C11B C16B C15B -175.2(2) no
C14B C15B C16B C11B -1.9(4) no
O2B Si1B C21B C26B -1.1(2) no
O1B Si1B C21B C26B -116.4(2) no
C11B Si1B C21B C26B 120.5(2) no
O2B Si1B C21B C22B 179.94(16) no
O1B Si1B C21B C22B 64.60(18) no
C11B Si1B C21B C22B -58.51(18) no
C26B C21B C22B C23B .9(3) no
Si1B C21B C22B C23B 179.95(19) no
C21B C22B C23B C24B -.2(4) no
C22B C23B C24B C25B -.6(4) no
C23B C24B C25B C26B .6(5) no
C22B C21B C26B C25B -.9(4) no
Si1B C21B C26B C25B -179.9(2) no
C24B C25B C26B C21B .1(5) no
O2B Si2B C31B C36B 125.95(16) no
O3B Si2B C31B C36B 5.48(18) no
C41B Si2B C31B C36B -115.67(17) no
O2B Si2B C31B C32B -54.40(18) no
O3B Si2B C31B C32B -174.87(15) no
C41B Si2B C31B C32B 63.97(18) no
C36B C31B C32B C33B .0(3) no
Si2B C31B C32B C33B -179.66(19) no
C31B C32B C33B C34B 1.0(4) no
C32B C33B C34B C35B -1.2(4) no
C33B C34B C35B C36B .2(4) no
C34B C35B C36B C31B .9(3) no
C32B C31B C36B C35B -1.0(3) no
Si2B C31B C36B C35B 178.69(16) no
O2B Si2B C41B C46B -166.26(17) no
O3B Si2B C41B C46B -45.56(19) no
C31B Si2B C41B C46B 73.35(19) no
O2B Si2B C41B C42B 15.55(17) no
O3B Si2B C41B C42B 136.24(15) no
C31B Si2B C41B C42B -104.84(17) no
C46B C41B C42B C43B -1.1(3) no
Si2B C41B C42B C43B 177.16(16) no
C41B C42B C43B C44B .4(3) no
C42B C43B C44B C45B .4(4) no
C43B C44B C45B C46B -.5(4) no
C42B C41B C46B C45B 1.0(4) no
Si2B C41B C46B C45B -177.3(2) no
C44B C45B C46B C41B -.3(4) no
O4B Si3B C51B C56B -149.49(15) no
O3B Si3B C51B C56B -25.97(17) no
C61B Si3B C51B C56B 93.23(16) no
O4B Si3B C51B C52B 35.26(16) no
O3B Si3B C51B C52B 158.79(14) no
C61B Si3B C51B C52B -82.02(16) no
C56B C51B C52B C53B -1.2(3) no
Si3B C51B C52B C53B 174.32(17) no
C51B C52B C53B C54B .7(4) no
C52B C53B C54B C55B .1(4) no
C53B C54B C55B C56B -.4(4) no
C52B C51B C56B C55B .9(3) no
Si3B C51B C56B C55B -174.40(16) no
C54B C55B C56B C51B -.1(3) no
O4B Si3B C61B C62B 15.78(18) no
O3B Si3B C61B C62B -105.81(17) no
C51B Si3B C61B C62B 136.85(17) no
O4B Si3B C61B C66B -163.18(15) no
O3B Si3B C61B C66B 75.23(16) no
C51B Si3B C61B C66B -42.11(17) no
C66B C61B C62B C63B -1.0(3) no
Si3B C61B C62B C63B -179.98(18) no
C61B C62B C63B C64B -.2(4) no
C62B C63B C64B C65B .7(4) no
C63B C64B C65B C66B .0(4) no
C62B C61B C66B C65B 1.7(3) no
Si3B C61B C66B C65B -179.27(17) no
C64B C65B C66B C61B -1.3(3) no
